data_4307267
loop_
_publ_author_name
'S. Skanthakumar'
'Mark R. Antonio'
'Richard E. Wilson'
'L. Soderholm'

_publ_contact_author_address
;Chemistry Division
Argonne National Laboratory
9700 South Cass Avenue
Argonne, IL 60439
;
_publ_contact_author_email ls@anl.gov
_publ_contact_author_name 'L. Soderholm'
_publ_contact_author_phone 630-252-4364
_publ_section_title
;
The Curium Aqua Ion
;
_journal_name_full 'Inorganic Chemistry'
_journal_page_first 3485
_journal_page_last 3491
_journal_paper_doi 10.1021/ic061798b
_journal_volume 46
_journal_year 2007
_chemical_formula_moiety '3(C F3 O3 S), 9(H2 O), Cm'
_chemical_formula_sum 'C3 H18 Cm F9 O18 S3'
_chemical_formula_weight 857.35
_chemical_name_systematic
; 
 ? 
;
_space_group_IT_number 176
_symmetry_cell_setting hexagonal
_symmetry_space_group_name_Hall '-P 6c'
_symmetry_space_group_name_H-M 'P 63/m'
_atom_sites_solution_hydrogens difmap
_atom_sites_solution_primary direct
_atom_sites_solution_secondary difmap
_audit_creation_method SHELXL-97
_cell_angle_alpha 90.00
_cell_angle_beta 90.00
_cell_angle_gamma 120.00
_cell_formula_units_Z 2
_cell_length_a 13.860(2)
_cell_length_b 13.860(2)
_cell_length_c 7.3300(15)
_cell_measurement_reflns_used 19586
_cell_measurement_temperature 100(2)
_cell_measurement_theta_max 32.87
_cell_measurement_theta_min 4.05
_cell_volume 1219.4(4)
_computing_cell_refinement 'APEX II, SAINT+ (Bruker, 2004)'
_computing_data_collection 'APEX II (Bruker, 2004)'
_computing_data_reduction 'SAINT+ (Bruker, 2004)'
_computing_molecular_graphics 'SHELXL-97 (Sheldrick, 1997)'
_computing_publication_material 'SHELXCIF-97 (Sheldrick, 1997)'
_computing_structure_refinement 'SHELXL-97 (Sheldrick, 1997)'
_computing_structure_solution 'SHELXS-97 (Sheldrick, 1990)'
_diffrn_ambient_temperature 100(2)
_diffrn_measured_fraction_theta_full 0.969
_diffrn_measured_fraction_theta_max 0.969
_diffrn_measurement_device_type 'Bruker APEX II CCD'
_diffrn_measurement_method 'omega scans'
_diffrn_radiation_monochromator graphite
_diffrn_radiation_source 'fine-focus sealed tube'
_diffrn_radiation_type MoK\a
_diffrn_radiation_wavelength 0.71073
_diffrn_reflns_av_R_equivalents 0.0292
_diffrn_reflns_av_sigmaI/netI 0.0124
_diffrn_reflns_limit_h_max 21
_diffrn_reflns_limit_h_min -21
_diffrn_reflns_limit_k_max 20
_diffrn_reflns_limit_k_min -20
_diffrn_reflns_limit_l_max 10
_diffrn_reflns_limit_l_min -10
_diffrn_reflns_number 19586
_diffrn_reflns_theta_full 32.87
_diffrn_reflns_theta_max 32.87
_diffrn_reflns_theta_min 4.05
_exptl_absorpt_coefficient_mu 3.738
_exptl_absorpt_correction_T_max 0.8961
_exptl_absorpt_correction_T_min 0.3800
_exptl_absorpt_correction_type multi-scan
_exptl_absorpt_process_details SADABS
_exptl_crystal_colour colorless
_exptl_crystal_density_diffrn 2.335
_exptl_crystal_density_method 'not measured'
_exptl_crystal_description needle
_exptl_crystal_F_000 810
_exptl_crystal_size_max 0.32
_exptl_crystal_size_mid 0.06
_exptl_crystal_size_min 0.03
_refine_diff_density_max 1.544
_refine_diff_density_min -0.791
_refine_diff_density_rms 0.081
_refine_ls_extinction_method none
_refine_ls_goodness_of_fit_ref 1.157
_refine_ls_hydrogen_treatment refall
_refine_ls_matrix_type full
_refine_ls_number_parameters 72
_refine_ls_number_reflns 1570
_refine_ls_number_restraints 0
_refine_ls_restrained_S_all 1.157
_refine_ls_R_factor_all 0.0115
_refine_ls_R_factor_gt 0.0112
_refine_ls_shift/su_max 0.000
_refine_ls_shift/su_mean 0.000
_refine_ls_structure_factor_coef Fsqd
_refine_ls_weighting_details 'calc w=1/[\s^2^(Fo^2^)+(0.0100P)^2^+0.9033P] where P=(Fo^2^+2Fc^2^)/3'
_refine_ls_weighting_scheme calc
_refine_ls_wR_factor_gt 0.0286
_refine_ls_wR_factor_ref 0.0286
_reflns_number_gt 1544
_reflns_number_total 1570
_reflns_threshold_expression >2sigma(I)
_cod_data_source_file ic061798bsi20061221_123844.cif
_cod_data_source_block proton
_cod_database_code 4307267

loop_
_symmetry_equiv_pos_as_xyz
'x, y, z'
'-y, x-y, z'
'-x+y, -x, z'
'-x, -y, z+1/2'
'y, -x+y, z+1/2'
'x-y, x, z+1/2'
'-x, -y, -z'
'y, -x+y, -z'
'x-y, x, -z'
'x, y, -z-1/2'
'-y, x-y, -z-1/2'
'-x+y, -x, -z-1/2'

loop_
_atom_site_label
_atom_site_type_symbol
_atom_site_fract_x
_atom_site_fract_y
_atom_site_fract_z
_atom_site_U_iso_or_equiv
_atom_site_adp_type
_atom_site_occupancy
_atom_site_symmetry_multiplicity
_atom_site_calc_flag
_atom_site_refinement_flags
_atom_site_disorder_assembly
_atom_site_disorder_group
Cm1 Cm 0.6667 0.3333 0.2500 0.00929(3) Uani 1 6 d S . .
S1 S 0.37856(4) 0.32025(4) 0.7500 0.01278(8) Uani 1 2 d S . .
O1 O 0.79197(8) 0.33690(8) 0.48957(14) 0.01508(17) Uani 1 1 d . . .
O2 O 0.65199(13) 0.14280(12) 0.2500 0.0162(2) Uani 1 2 d S . .
O3 O 0.39893(9) 0.38368(9) 0.58282(14) 0.01904(19) Uani 1 1 d . . .
F1 F 0.17514(11) 0.28271(13) 0.7500 0.0301(3) Uani 1 2 d S . .
O4 O 0.42482(12) 0.24675(12) 0.7500 0.0171(3) Uani 1 2 d S . .
F2 F 0.19816(9) 0.16096(9) 0.60253(18) 0.0390(3) Uani 1 1 d . . .
C1 C 0.22808(17) 0.22492(18) 0.7500 0.0223(4) Uani 1 2 d S . .
H1 H 0.8552(19) 0.3595(19) 0.472(3) 0.030(6) Uiso 1 1 d . . .
H3 H 0.6458(19) 0.1041(19) 0.336(3) 0.034(6) Uiso 1 1 d . . .
H2 H 0.773(2) 0.285(2) 0.558(4) 0.037(6) Uiso 1 1 d . . .

loop_
_atom_site_aniso_label
_atom_site_aniso_U_11
_atom_site_aniso_U_22
_atom_site_aniso_U_33
_atom_site_aniso_U_23
_atom_site_aniso_U_13
_atom_site_aniso_U_12
Cm1 0.00910(4) 0.00910(4) 0.00969(5) 0.000 0.000 0.00455(2)
S1 0.01486(18) 0.01524(18) 0.01187(18) 0.000 0.000 0.01025(15)
O1 0.0117(4) 0.0156(4) 0.0161(4) 0.0042(3) -0.0001(3) 0.0054(3)
O2 0.0236(7) 0.0153(6) 0.0133(6) 0.000 0.000 0.0123(5)
O3 0.0252(5) 0.0223(5) 0.0157(4) 0.0048(4) 0.0037(4) 0.0164(4)
F1 0.0201(6) 0.0345(7) 0.0431(9) 0.000 0.000 0.0192(6)
O4 0.0215(6) 0.0214(6) 0.0164(6) 0.000 0.000 0.0168(6)
F2 0.0284(5) 0.0343(5) 0.0511(7) -0.0220(5) -0.0145(5) 0.0132(4)
C1 0.0179(8) 0.0208(9) 0.0290(11) 0.000 0.000 0.0103(7)

loop_
_atom_type_symbol
_atom_type_description
_atom_type_scat_dispersion_real
_atom_type_scat_dispersion_imag
_atom_type_scat_source
C C 0.0033 0.0016 'International Tables Vol C Tables 4.2.6.8 and 6.1.1.4'
H H 0.0000 0.0000 'International Tables Vol C Tables 4.2.6.8 and 6.1.1.4'
O O 0.0106 0.0060 'International Tables Vol C Tables 4.2.6.8 and 6.1.1.4'
F F 0.0171 0.0103 'International Tables Vol C Tables 4.2.6.8 and 6.1.1.4'
S S 0.1246 0.1234 'International Tables Vol C Tables 4.2.6.8 and 6.1.1.4'
Cm Cm -7.3248 4.6989 'International Tables Vol C Tables 4.2.6.8 and 6.1.1.4'

loop_
_geom_angle_atom_site_label_1
_geom_angle_atom_site_label_2
_geom_angle_atom_site_label_3
_geom_angle
_geom_angle_site_symmetry_1
_geom_angle_site_symmetry_3
_geom_angle_publ_flag
O1 Cm1 O1 139.136(19) . 12_666 ?
O1 Cm1 O1 91.44(5) . 10_556 ?
O1 Cm1 O1 74.41(4) 12_666 10_556 ?
O1 Cm1 O1 74.41(4) . 3_665 ?
O1 Cm1 O1 91.44(5) 12_666 3_665 ?
O1 Cm1 O1 139.136(19) 10_556 3_665 ?
O1 Cm1 O1 74.41(4) . 2_655 ?
O1 Cm1 O1 139.136(19) 12_666 2_655 ?
O1 Cm1 O1 139.136(19) 10_556 2_655 ?
O1 Cm1 O1 74.41(4) 3_665 2_655 ?
O1 Cm1 O1 139.136(19) . 11_656 ?
O1 Cm1 O1 74.41(4) 12_666 11_656 ?
O1 Cm1 O1 74.41(4) 10_556 11_656 ?
O1 Cm1 O1 139.136(19) 3_665 11_656 ?
O1 Cm1 O1 91.44(5) 2_655 11_656 ?
O1 Cm1 O2 73.11(3) . . ?
O1 Cm1 O2 66.14(3) 12_666 . ?
O1 Cm1 O2 73.11(3) 10_556 . ?
O1 Cm1 O2 66.14(3) 3_665 . ?
O1 Cm1 O2 134.03(3) 2_655 . ?
O1 Cm1 O2 134.03(3) 11_656 . ?
O1 Cm1 O2 66.14(3) . 2_655 ?
O1 Cm1 O2 134.03(3) 12_666 2_655 ?
O1 Cm1 O2 66.14(3) 10_556 2_655 ?
O1 Cm1 O2 134.03(3) 3_665 2_655 ?
O1 Cm1 O2 73.11(3) 2_655 2_655 ?
O1 Cm1 O2 73.11(3) 11_656 2_655 ?
O2 Cm1 O2 120.0 . 2_655 ?
O1 Cm1 O2 134.03(3) . 3_665 ?
O1 Cm1 O2 73.11(3) 12_666 3_665 ?
O1 Cm1 O2 134.03(3) 10_556 3_665 ?
O1 Cm1 O2 73.11(3) 3_665 3_665 ?
O1 Cm1 O2 66.14(3) 2_655 3_665 ?
O1 Cm1 O2 66.14(3) 11_656 3_665 ?
O2 Cm1 O2 120.0 . 3_665 ?
O2 Cm1 O2 120.0 2_655 3_665 ?
O1 Cm1 H1 12.9(5) . . ?
O1 Cm1 H1 137.5(4) 12_666 . ?
O1 Cm1 H1 79.5(5) 10_556 . ?
O1 Cm1 H1 86.9(5) 3_665 . ?
O1 Cm1 H1 80.8(5) 2_655 . ?
O1 Cm1 H1 129.3(5) 11_656 . ?
O2 Cm1 H1 74.5(4) . . ?
O2 Cm1 H1 56.6(5) 2_655 . ?
O2 Cm1 H1 144.7(5) 3_665 . ?
O1 Cm1 H3 65.1(4) . . ?
O1 Cm1 H3 75.0(4) 12_666 . ?
O1 Cm1 H3 82.5(4) 10_556 . ?
O1 Cm1 H3 56.7(4) 3_665 . ?
O1 Cm1 H3 122.3(4) 2_655 . ?
O1 Cm1 H3 145.6(4) 11_656 . ?
O2 Cm1 H3 11.7(4) . . ?
O2 Cm1 H3 120.0(4) 2_655 . ?
O2 Cm1 H3 118.6(4) 3_665 . ?
H1 Cm1 H3 68.7(6) . . ?
O1 Cm1 H2 13.6(5) . . ?
O1 Cm1 H2 129.2(5) 12_666 . ?
O1 Cm1 H2 97.2(5) 10_556 . ?
O1 Cm1 H2 62.3(5) 3_665 . ?
O1 Cm1 H2 78.0(5) 2_655 . ?
O1 Cm1 H2 152.7(5) 11_656 . ?
O2 Cm1 H2 63.5(5) . . ?
O2 Cm1 H2 79.7(5) 2_655 . ?
O2 Cm1 H2 128.6(5) 3_665 . ?
H1 Cm1 H2 24.8(6) . . ?
H3 Cm1 H2 54.2(6) . . ?
O4 S1 O3 113.90(5) . 10_557 ?
O4 S1 O3 113.90(5) . . ?
O3 S1 O3 115.22(9) 10_557 . ?
O4 S1 C1 103.75(9) . . ?
O3 S1 C1 104.12(6) 10_557 . ?
O3 S1 C1 104.12(6) . . ?
Cm1 O1 H1 122.3(18) . . ?
Cm1 O1 H2 120.8(18) . . ?
H1 O1 H2 105(2) . . ?
Cm1 O2 H3 128.2(16) . . ?
F2 C1 F2 109.20(19) . 10_557 ?
F2 C1 F1 108.69(12) . . ?
F2 C1 F1 108.69(12) 10_557 . ?
F2 C1 S1 110.22(11) . . ?
F2 C1 S1 110.22(11) 10_557 . ?
F1 C1 S1 109.79(15) . . ?

loop_
_geom_bond_atom_site_label_1
_geom_bond_atom_site_label_2
_geom_bond_distance
_geom_bond_site_symmetry_2
_geom_bond_publ_flag
Cm1 O1 2.4528(10) . ?
Cm1 O1 2.4528(10) 12_666 ?
Cm1 O1 2.4528(10) 10_556 ?
Cm1 O1 2.4528(10) 3_665 ?
Cm1 O1 2.4528(10) 2_655 ?
Cm1 O1 2.4528(10) 11_656 ?
Cm1 O2 2.5452(14) . ?
Cm1 O2 2.5452(14) 2_655 ?
Cm1 O2 2.5452(14) 3_665 ?
Cm1 H1 2.94(2) . ?
Cm1 H3 3.11(2) . ?
Cm1 H2 2.95(3) . ?
S1 O4 1.4499(14) . ?
S1 O3 1.4512(10) 10_557 ?
S1 O3 1.4512(10) . ?
S1 C1 1.828(2) . ?
O1 H1 0.78(2) . ?
O1 H2 0.81(3) . ?
O2 H3 0.80(2) . ?
F1 C1 1.330(2) . ?
F2 C1 1.3262(16) . ?
C1 F2 1.3262(16) 10_557 ?
